data_4126698
loop_
_publ_author_name
'He, Yan-Ping'
'Yuan, Lv-Bing'
'Chen, Guang-Hui'
'Lin, Qi-Pu'
'Wang, Fei'
'Zhang, Lei'
'Zhang, Jian'

_publ_section_title
;
 Water Soluble and Ultra-Stable Ti4L6 Tetrahedron with Coordination
 Assembly Function.
;
_journal_name_full 'Journal of the American Chemical Society'
_journal_paper_doi 10.1021/jacs.7b09463
_journal_year 2017
_chemical_formula_sum 'C147 H102 Co3 N3 O54 Ti4'
_chemical_formula_weight 3142.70
_chemical_name_systematic
;
 ?
;
_space_group_crystal_system trigonal
_space_group_IT_number 165
_space_group_name_Hall '-P 3 2"c'
_space_group_name_H-M_alt 'P -3 c 1'
_symmetry_space_group_name_Hall '-P 3 2"c'
_symmetry_space_group_name_H-M 'P -3 c 1'
_atom_sites_solution_hydrogens geom
_atom_sites_solution_primary direct
_atom_sites_solution_secondary difmap
_audit_creation_method SHELXL-2014
_cell_angle_alpha 90
_cell_angle_beta 90
_cell_angle_gamma 120
_cell_formula_units_Z 4
_cell_length_a 25.1468(7)
_cell_length_b 25.1468(7)
_cell_length_c 41.5163(12)
_cell_measurement_reflns_used 9484
_cell_measurement_temperature 273(2)
_cell_measurement_theta_max 51.5810
_cell_measurement_theta_min 4.0550
_cell_volume 22736.0(11)
_computing_cell_refinement 'CrysAlisPro 1.171.38.43f (Rigaku OD, 2015)'
_computing_data_collection 'CrysAlisPro 1.171.38.43f (Rigaku OD, 2015)'
_computing_data_reduction 'CrysAlisPro 1.171.38.43f (Rigaku OD, 2015)'
_computing_molecular_graphics 'Bruker SHELXTL'
_computing_publication_material 'Bruker SHELXTL'
_computing_structure_refinement 'SHELXL-2014 (Sheldrick, 2014)'
_computing_structure_solution 'SHELXL-2014 (Sheldrick, 2014)'
_diffrn_ambient_temperature 273(2)
_diffrn_detector_area_resol_mean 10.5594
_diffrn_measured_fraction_theta_full 0.602
_diffrn_measured_fraction_theta_max 0.991
_diffrn_measurement_device_type 'SuperNova, Dual, Cu at zero, Atlas'
_diffrn_measurement_method none
_diffrn_radiation_type CuK\a
_diffrn_radiation_wavelength 1.54178
_diffrn_reflns_av_R_equivalents 0.0524
_diffrn_reflns_av_unetI/netI 0.0409
_diffrn_reflns_Laue_measured_fraction_full 0.602
_diffrn_reflns_Laue_measured_fraction_max 0.991
_diffrn_reflns_limit_h_max 23
_diffrn_reflns_limit_h_min -13
_diffrn_reflns_limit_k_max 20
_diffrn_reflns_limit_k_min -24
_diffrn_reflns_limit_l_max 42
_diffrn_reflns_limit_l_min -38
_diffrn_reflns_number 35264
_diffrn_reflns_point_group_measured_fraction_full 0.602
_diffrn_reflns_point_group_measured_fraction_max 0.991
_diffrn_reflns_theta_full 67.679
_diffrn_reflns_theta_max 51.526
_diffrn_reflns_theta_min 3.515
_diffrn_source 'micro-focus sealed X-ray tube'
_diffrn_standards_interval_count none
_diffrn_standards_interval_time none
_diffrn_standards_number none
_exptl_absorpt_coefficient_mu 3.308
_exptl_absorpt_correction_T_max 1.00000
_exptl_absorpt_correction_T_min 0.53315
_exptl_absorpt_correction_type multi-scan
_exptl_absorpt_process_details none
_exptl_crystal_colour red
_exptl_crystal_density_diffrn 0.918
_exptl_crystal_density_method 'not measured'
_exptl_crystal_description needle
_exptl_crystal_F_000 6424
_exptl_crystal_size_max 0.6
_exptl_crystal_size_mid 0.4
_exptl_crystal_size_min 0.2
_platon_squeeze_details
;

;
_refine_diff_density_max 0.482
_refine_diff_density_min -0.728
_refine_diff_density_rms 0.072
_refine_ls_extinction_method none
_refine_ls_goodness_of_fit_ref 1.036
_refine_ls_hydrogen_treatment constr
_refine_ls_matrix_type full
_refine_ls_number_parameters 634
_refine_ls_number_reflns 8268
_refine_ls_number_restraints 18
_refine_ls_restrained_S_all 1.043
_refine_ls_R_factor_all 0.1070
_refine_ls_R_factor_gt 0.0848
_refine_ls_shift/su_max 0.054
_refine_ls_shift/su_mean 0.011
_refine_ls_structure_factor_coef Fsqd
_refine_ls_weighting_details 'w=1/[\s^2^(Fo^2^)+(0.1940P)^2^] where P=(Fo^2^+2Fc^2^)/3'
_refine_ls_weighting_scheme calc
_refine_ls_wR_factor_gt 0.2561
_refine_ls_wR_factor_ref 0.2740
_reflns_Friedel_coverage 0.000
_reflns_number_gt 5457
_reflns_number_total 8268
_reflns_threshold_expression 'I > 2\s(I)'
_cod_data_source_file ja7b09463_si_007.cif
_cod_data_source_block PTC-103
_cod_original_cell_volume 22736.0(14)
_cod_database_code 4126698
_shelx_space_group_comment
;
The symmetry employed for this shelxl refinement is uniquely defined
by the following loop, which should always be used as a source of
symmetry information in preference to the above space-group names.
They are only intended as comments.
;
_shelxl_version_number 2014-3

loop_
_space_group_symop_operation_xyz
'x, y, z'
'-y, x-y, z'
'-x+y, -x, z'
'y, x, -z+1/2'
'x-y, -y, -z+1/2'
'-x, -x+y, -z+1/2'
'-x, -y, -z'
'y, -x+y, -z'
'x-y, x, -z'
'-y, -x, z-1/2'
'-x+y, y, z-1/2'
'x, x-y, z-1/2'

loop_
_atom_site_label
_atom_site_type_symbol
_atom_site_fract_x
_atom_site_fract_y
_atom_site_fract_z
_atom_site_U_iso_or_equiv
_atom_site_adp_type
_atom_site_occupancy
_atom_site_site_symmetry_order
_atom_site_calc_flag
_atom_site_refinement_flags_posn
_atom_site_refinement_flags_adp
_atom_site_refinement_flags_occupancy
N1 N -0.0457(5) 0.5461(4) 0.57815(17) 0.122(3) Uani 1 1 d . . .
Co1 Co 0.19466(6) 0.52300(6) 0.59456(3) 0.1023(5) Uani 1 1 d . . .
Ti1 Ti 0.3333 0.6667 0.49842(4) 0.0514(5) Uani 1 3 d S T P
Ti2 Ti 0.28787(6) 0.44112(6) 0.32596(3) 0.0786(5) Uani 1 1 d . . .
C2 C 0.3428(2) 0.5225(2) 0.45320(13) 0.0573(15) Uani 1 1 d . . .
C3 C 0.3557(2) 0.5649(2) 0.47766(13) 0.0525(14) Uani 1 1 d . . .
C4 C 0.4163(3) 0.5304(3) 0.50643(14) 0.0680(16) Uani 1 1 d . . .
H4A H 0.4393 0.5320 0.5244 0.082 Uiso 1 1 calc R U .
C5 C 0.3942(2) 0.5702(2) 0.50440(12) 0.0553(14) Uani 1 1 d . . .
C6 C 0.3013(2) 0.5182(2) 0.42605(13) 0.0595(15) Uani 1 1 d . . .
H6A H 0.3249 0.5299 0.4062 0.071 Uiso 1 1 calc R U .
H6B H 0.2879 0.5477 0.4299 0.071 Uiso 1 1 calc R U .
C7 C 0.3702(3) 0.4844(3) 0.45483(14) 0.0635(16) Uani 1 1 d . . .
C8 C 0.1514(3) 0.3637(3) 0.44221(17) 0.0825(19) Uani 1 1 d . . .
C9 C 0.2444(3) 0.4547(3) 0.42131(14) 0.0661(16) Uani 1 1 d . . .
C10 C 0.2006(3) 0.4251(3) 0.44624(15) 0.0712(17) Uani 1 1 d . . .
C11 C 0.2370(3) 0.4238(3) 0.39213(14) 0.0662(16) Uani 1 1 d . . .
C12 C 0.2241(3) 0.4904(4) 0.28403(16) 0.089(2) Uani 1 1 d . . .
C13 C 0.4053(3) 0.4871(3) 0.48210(14) 0.0656(16) Uani 1 1 d . . .
C14 C 0.2073(3) 0.5887(3) 0.52972(14) 0.0668(16) Uani 1 1 d . . .
C15 C 0.3608(3) 0.4412(3) 0.42989(15) 0.0738(17) Uani 1 1 d . . .
H15A H 0.3383 0.4388 0.4116 0.089 Uiso 1 1 calc R U .
C16 C 0.2023(3) 0.4562(3) 0.47576(15) 0.0810(19) Uani 1 1 d . . .
H16A H 0.2325 0.4971 0.4784 0.097 Uiso 1 1 calc R U .
C17 C 0.5275(4) 0.6126(3) 0.33195(16) 0.086(2) Uani 1 1 d . U .
C18 C 0.4274(3) 0.4465(3) 0.48459(16) 0.0799(19) Uani 1 1 d . . .
H18A H 0.4496 0.4475 0.5027 0.096 Uiso 1 1 calc R U .
C19 C 0.4237(3) 0.5319(3) 0.32796(14) 0.0737(18) Uani 1 1 d . . .
C20 C 0.1874(3) 0.3630(3) 0.38797(15) 0.0735(17) Uani 1 1 d . . .
C21 C 0.1929(3) 0.5544(3) 0.31595(13) 0.0760(18) Uani 1 1 d . . .
H21A H 0.2116 0.5434 0.3332 0.091 Uiso 1 1 calc R U .
H21B H 0.2156 0.5988 0.3139 0.091 Uiso 1 1 calc R U .
C22 C 0.1996(3) 0.5260(3) 0.28409(17) 0.084(2) Uani 1 1 d . . .
C23 C 0.1458(4) 0.6021(5) 0.22219(19) 0.117(3) Uani 1 1 d . . .
H23A H 0.1343 0.6319 0.2217 0.140 Uiso 1 1 calc R U .
C24 C 0.4393(4) 0.4868(3) 0.33565(15) 0.0794(19) Uani 1 1 d . . .
C25 C 0.3949(4) 0.4200(4) 0.33898(15) 0.0841(19) Uani 1 1 d . . .
C26 C 0.1605(3) 0.4270(4) 0.49999(18) 0.099(2) Uani 1 1 d . . .
H26A H 0.1624 0.4477 0.5189 0.118 Uiso 1 1 calc R U .
C27 C 0.3854(3) 0.4031(3) 0.43302(17) 0.086(2) Uani 1 1 d . . .
H27A H 0.3808 0.3762 0.4165 0.103 Uiso 1 1 calc R U .
C28 C 0.4167(4) 0.4047(3) 0.46051(18) 0.093(2) Uani 1 1 d . . .
H28A H 0.4309 0.3771 0.4629 0.111 Uiso 1 1 calc R U .
C29 C 0.5026(4) 0.5069(4) 0.34001(15) 0.088(2) Uani 1 1 d . . .
H29A H 0.5149 0.4781 0.3437 0.106 Uiso 1 1 calc R U .
C30 C 0.1823(3) 0.5440(4) 0.25385(17) 0.092(2) Uani 1 1 d . . .
C31 C 0.5471(4) 0.5696(4) 0.33877(17) 0.087(2) Uani 1 1 d . . .
C32 C 0.1466(3) 0.3352(3) 0.41266(17) 0.086(2) Uani 1 1 d . . .
H32A H 0.1141 0.2954 0.4096 0.103 Uiso 1 1 calc R U .
C33 C 0.2281(4) 0.4593(5) 0.25515(18) 0.120(3) Uani 1 1 d . . .
C34 C 0.1096(3) 0.3338(4) 0.46801(19) 0.100(2) Uani 1 1 d . . .
H34A H 0.0789 0.2929 0.4660 0.120 Uiso 1 1 calc R U .
C35 C 0.4655(3) 0.5926(3) 0.32545(14) 0.0683(16) Uani 1 1 d . U .
C36 C 0.6095(4) 0.5881(4) 0.3438(2) 0.109(2) Uani 1 1 d . . .
H36A H 0.6208 0.5586 0.3472 0.131 Uiso 1 1 calc R U .
C37 C 0.1613(3) 0.5853(4) 0.25104(17) 0.102(2) Uani 1 1 d . . .
H37A H 0.1572 0.6030 0.2698 0.123 Uiso 1 1 calc R U .
C38 C 0.1150(4) 0.3655(4) 0.4957(2) 0.110(3) Uani 1 1 d . . .
H38A H 0.0873 0.3455 0.5124 0.132 Uiso 1 1 calc R U .
C39 C 0.1781(4) 0.3295(4) 0.35743(19) 0.092(2) Uani 1 1 d . . .
C40 C 0.5751(4) 0.6763(4) 0.33334(19) 0.101(2) Uani 1 1 d . . .
H40A H 0.5646 0.7067 0.3308 0.121 Uiso 1 1 calc R U .
C41 C -0.0086(4) 0.5253(4) 0.58359(19) 0.104(3) Uani 1 1 d . . .
H41A H -0.0263 0.4837 0.5883 0.125 Uiso 1 1 calc R U .
C42 C 0.6333(5) 0.6924(5) 0.3381(2) 0.121(3) Uani 1 1 d . . .
H42A H 0.6626 0.7340 0.3379 0.146 Uiso 1 1 calc R U .
C43 C 0.6531(4) 0.6486(5) 0.3436(2) 0.125(3) Uani 1 1 d . . .
H43A H 0.6943 0.6611 0.3470 0.150 Uiso 1 1 calc R U .
C44 C 0.2546(4) 0.4200(4) 0.2552(2) 0.119(3) Uani 1 1 d . . .
C45 C 0.1482(5) 0.5720(6) 0.1930(2) 0.161(4) Uani 1 1 d . . .
H45A H 0.1374 0.5810 0.1732 0.194 Uiso 1 1 calc R U .
C46 C 0.1842(5) 0.5126(6) 0.22576(19) 0.150(4) Uani 1 1 d . . .
C47 C 0.2069(5) 0.4727(6) 0.2270(2) 0.159(4) Uani 1 1 d . . .
H47A H 0.2081 0.4537 0.2080 0.191 Uiso 1 1 calc R U .
C48 C -0.1101(5) 0.5045(6) 0.5811(2) 0.162(5) Uani 1 1 d . . .
H48A H -0.1320 0.5257 0.5764 0.243 Uiso 1 1 calc R U .
H48B H -0.1222 0.4713 0.5661 0.243 Uiso 1 1 calc R U .
H48C H -0.1193 0.4885 0.6026 0.243 Uiso 1 1 calc R U .
C49 C 0.1674(5) 0.5291(6) 0.1959(3) 0.158(4) Uani 1 1 d . U .
H49A H 0.1695 0.5098 0.1772 0.190 Uiso 1 1 calc R U .
C50 C -0.0190(6) 0.6107(7) 0.5697(3) 0.179(5) Uani 1 1 d . . .
H50A H -0.0512 0.6200 0.5663 0.269 Uiso 1 1 calc R U .
H50B H 0.0071 0.6356 0.5869 0.269 Uiso 1 1 calc R U .
H50C H 0.0047 0.6189 0.5503 0.269 Uiso 1 1 calc R U .
O1 O 0.2814(3) 0.5425(4) 0.57468(18) 0.200(4) Uani 1 1 d . . .
H1B H 0.2894 0.5650 0.5589 0.299 Uiso 1 1 calc R U .
O2 O 0.1567(4) 0.4299(4) 0.57954(16) 0.183(3) Uani 1 1 d . . .
O3 O 0.1097(2) 0.5015(3) 0.60873(12) 0.1159(17) Uani 1 1 d . . .
H3A H 0.0972 0.4738 0.6221 0.174 Uiso 1 1 calc R U .
O4 O 0.2323(4) 0.6093(3) 0.61226(17) 0.185(3) Uani 1 1 d . . .
H4B H 0.2362 0.6330 0.5977 0.278 Uiso 1 1 calc R U .
O5 O 0.2191(2) 0.4987(3) 0.63791(13) 0.1198(18) Uani 1 1 d . . .
O6 O 0.1361(3) 0.2748(2) 0.35534(14) 0.133(2) Uani 1 1 d . . .
O8 O 0.2140(2) 0.3560(2) 0.33343(12) 0.0929(14) Uani 1 1 d . . .
O9 O 0.4143(2) 0.3840(2) 0.34657(12) 0.0968(14) Uani 1 1 d . . .
O10 O 0.3390(2) 0.3999(2) 0.33215(10) 0.0850(13) Uani 1 1 d . . .
O11 O 0.2816(2) 0.4141(2) 0.27991(12) 0.0938(14) Uani 1 1 d . . .
O12 O 0.2526(4) 0.3921(4) 0.22990(15) 0.164(3) Uani 1 1 d . . .
O13 O 0.27876(18) 0.45183(17) 0.36929(9) 0.0687(11) Uani 1 1 d . . .
O14 O 0.33196(15) 0.60240(15) 0.47584(8) 0.0522(9) Uani 1 1 d . . .
O15 O 0.26516(17) 0.61165(16) 0.52942(8) 0.0558(9) Uani 1 1 d . . .
O16 O 0.17459(18) 0.5531(2) 0.55158(10) 0.0805(12) Uani 1 1 d . . .
O17 O 0.24326(19) 0.4774(2) 0.31182(10) 0.0806(12) Uani 1 1 d . . .
O18 O 0.0464(3) 0.5545(3) 0.58310(13) 0.1254(19) Uani 1 1 d . . .
O19 O 0.3643(2) 0.51295(19) 0.32236(9) 0.0765(12) Uani 1 1 d . . .

loop_
_atom_site_aniso_label
_atom_site_aniso_U_11
_atom_site_aniso_U_22
_atom_site_aniso_U_33
_atom_site_aniso_U_23
_atom_site_aniso_U_13
_atom_site_aniso_U_12
N1 0.168(8) 0.152(7) 0.095(5) 0.006(5) -0.013(5) 0.117(7)
Co1 0.0916(9) 0.1424(12) 0.0812(9) 0.0228(7) 0.0109(6) 0.0647(8)
Ti1 0.0551(7) 0.0551(7) 0.0441(9) 0.000 0.000 0.0276(3)
Ti2 0.0935(9) 0.0866(9) 0.0579(8) -0.0204(6) -0.0036(6) 0.0466(7)
C2 0.063(4) 0.066(4) 0.044(3) 0.000(3) 0.001(3) 0.033(3)
C3 0.055(3) 0.052(3) 0.052(3) -0.002(3) 0.001(3) 0.028(3)
C4 0.076(4) 0.079(4) 0.055(4) -0.008(3) -0.013(3) 0.043(4)
C5 0.065(4) 0.061(3) 0.049(3) -0.009(3) -0.003(3) 0.038(3)
C6 0.063(4) 0.055(3) 0.060(4) -0.009(3) -0.004(3) 0.029(3)
C7 0.066(4) 0.069(4) 0.064(4) -0.010(3) 0.004(3) 0.040(3)
C8 0.071(4) 0.087(5) 0.083(5) -0.014(4) -0.003(4) 0.034(4)
C9 0.076(4) 0.071(4) 0.059(4) -0.007(3) -0.002(3) 0.042(4)
C10 0.062(4) 0.078(4) 0.067(4) -0.017(3) 0.002(3) 0.030(4)
C11 0.078(4) 0.075(4) 0.050(4) -0.009(3) -0.003(3) 0.041(4)
C12 0.093(5) 0.132(6) 0.060(5) -0.037(4) -0.023(4) 0.069(5)
C13 0.077(4) 0.076(4) 0.056(4) -0.008(3) -0.005(3) 0.047(4)
C14 0.069(5) 0.062(4) 0.054(4) 0.011(3) 0.007(3) 0.021(3)
C15 0.086(4) 0.084(4) 0.066(4) -0.019(3) -0.010(3) 0.054(4)
C16 0.065(4) 0.100(5) 0.074(4) -0.016(4) -0.001(4) 0.038(4)
C17 0.111(5) 0.080(5) 0.064(4) 0.007(3) 0.016(4) 0.046(4)
C18 0.100(5) 0.098(5) 0.072(4) -0.023(4) -0.018(4) 0.072(4)
C19 0.083(5) 0.106(6) 0.051(3) -0.002(4) 0.005(3) 0.061(5)
C20 0.083(5) 0.057(4) 0.073(4) -0.020(3) -0.004(4) 0.029(4)
C21 0.082(5) 0.096(5) 0.045(3) -0.011(3) -0.011(3) 0.041(4)
C22 0.069(4) 0.110(6) 0.067(5) -0.028(4) -0.014(3) 0.039(4)
C23 0.107(6) 0.183(9) 0.080(6) -0.015(6) -0.020(5) 0.088(6)
C24 0.108(6) 0.092(5) 0.054(4) -0.005(3) 0.005(4) 0.062(5)
C25 0.109(6) 0.102(6) 0.049(4) -0.004(4) 0.002(4) 0.059(6)
C26 0.075(5) 0.112(6) 0.078(5) -0.005(4) 0.022(4) 0.024(5)
C27 0.107(5) 0.102(5) 0.071(5) -0.028(4) -0.019(4) 0.070(5)
C28 0.126(6) 0.103(5) 0.089(5) -0.009(4) -0.005(5) 0.087(5)
C29 0.112(6) 0.097(6) 0.065(4) 0.006(4) -0.007(4) 0.059(5)
C30 0.099(5) 0.131(6) 0.064(5) -0.026(4) -0.022(4) 0.072(5)
C31 0.094(6) 0.101(6) 0.073(4) -0.005(4) -0.011(4) 0.055(5)
C32 0.083(5) 0.065(4) 0.092(5) -0.013(4) 0.009(4) 0.024(4)
C33 0.143(7) 0.182(9) 0.064(5) -0.041(5) -0.024(5) 0.103(7)
C34 0.090(5) 0.103(6) 0.088(5) 0.001(5) 0.016(4) 0.034(4)
C35 0.077(4) 0.071(4) 0.062(3) 0.007(3) 0.005(3) 0.041(4)
C36 0.111(7) 0.108(7) 0.109(6) -0.005(5) -0.024(5) 0.055(6)
C37 0.090(5) 0.156(8) 0.061(5) -0.013(5) -0.019(4) 0.060(5)
C38 0.102(6) 0.127(7) 0.081(6) 0.013(5) 0.023(4) 0.044(6)
C39 0.098(6) 0.073(5) 0.093(6) -0.010(5) 0.003(5) 0.035(5)
C40 0.087(6) 0.102(6) 0.110(6) 0.014(5) 0.023(5) 0.044(5)
C41 0.080(6) 0.129(7) 0.092(6) -0.004(5) 0.002(5) 0.044(6)
C42 0.102(7) 0.133(8) 0.124(7) 0.011(6) 0.015(5) 0.055(6)
C43 0.109(7) 0.110(7) 0.168(9) -0.013(6) -0.017(6) 0.064(7)
C44 0.155(8) 0.157(8) 0.081(6) -0.064(6) -0.019(6) 0.105(7)
C45 0.193(11) 0.256(14) 0.091(7) -0.036(8) -0.032(7) 0.155(11)
C46 0.185(9) 0.288(14) 0.060(5) -0.062(7) -0.056(6) 0.181(10)
C47 0.208(11) 0.269(13) 0.074(6) -0.082(7) -0.063(6) 0.174(11)
C48 0.148(10) 0.283(15) 0.113(8) -0.048(8) -0.012(7) 0.150(11)
C49 0.182(8) 0.219(8) 0.121(7) -0.041(6) -0.028(6) 0.135(7)
C50 0.190(12) 0.236(15) 0.139(10) 0.018(10) 0.001(8) 0.127(12)
O1 0.181(6) 0.317(10) 0.168(6) 0.161(7) 0.085(5) 0.175(7)
O2 0.284(9) 0.260(9) 0.105(5) -0.052(5) -0.052(5) 0.212(8)
O3 0.100(4) 0.152(5) 0.092(4) 0.026(3) 0.014(3) 0.061(3)
O4 0.230(8) 0.115(5) 0.140(6) 0.007(4) -0.073(6) 0.034(5)
O5 0.115(4) 0.160(5) 0.097(4) 0.012(3) -0.008(3) 0.078(4)
O6 0.148(5) 0.076(4) 0.120(4) -0.042(3) 0.008(4) 0.014(4)
O8 0.102(4) 0.087(3) 0.081(3) -0.037(3) -0.012(3) 0.041(3)
O9 0.119(4) 0.091(3) 0.097(3) 0.000(3) -0.015(3) 0.064(3)
O10 0.101(4) 0.087(3) 0.073(3) -0.013(2) -0.004(3) 0.051(3)
O11 0.120(4) 0.118(4) 0.060(3) -0.030(3) -0.008(3) 0.072(3)
O12 0.239(8) 0.233(7) 0.090(4) -0.077(5) -0.039(4) 0.170(7)
O13 0.084(3) 0.067(3) 0.047(2) -0.0163(19) -0.003(2) 0.031(2)
O14 0.055(2) 0.055(2) 0.044(2) -0.0006(16) -0.0018(16) 0.0259(19)
O15 0.048(2) 0.069(2) 0.048(2) 0.0107(18) 0.0033(17) 0.028(2)
O16 0.060(3) 0.097(3) 0.075(3) 0.023(3) -0.002(2) 0.032(2)
O17 0.087(3) 0.106(3) 0.057(3) -0.027(2) -0.011(2) 0.055(3)
O18 0.133(5) 0.152(5) 0.102(4) 0.034(4) 0.022(4) 0.079(5)
O19 0.101(3) 0.086(3) 0.055(2) -0.002(2) 0.010(2) 0.056(3)

loop_
_atom_type_symbol
_atom_type_description
_atom_type_scat_dispersion_real
_atom_type_scat_dispersion_imag
_atom_type_scat_source
C C 0.0181 0.0091 'International Tables Vol C Tables 4.2.6.8 and 6.1.1.4'
H H 0.0000 0.0000 'International Tables Vol C Tables 4.2.6.8 and 6.1.1.4'
N N 0.0311 0.0180 'International Tables Vol C Tables 4.2.6.8 and 6.1.1.4'
O O 0.0492 0.0322 'International Tables Vol C Tables 4.2.6.8 and 6.1.1.4'
Ti Ti 0.2191 1.8069 'International Tables Vol C Tables 4.2.6.8 and 6.1.1.4'
Co Co -2.3653 3.6143 'International Tables Vol C Tables 4.2.6.8 and 6.1.1.4'

loop_
_geom_angle_atom_site_label_1
_geom_angle_atom_site_label_2
_geom_angle_atom_site_label_3
_geom_angle
_geom_angle_site_symmetry_1
_geom_angle_site_symmetry_3
C41 N1 C48 118.1(9) . .
C41 N1 C50 117.9(10) . .
C48 N1 C50 124.0(9) . .
O3 Co1 O4 92.7(3) . .
O3 Co1 O5 95.6(2) . .
O4 Co1 O5 87.2(2) . .
O3 Co1 O16 86.05(19) . .
O4 Co1 O16 89.4(2) . .
O5 Co1 O16 176.3(2) . .
O3 Co1 O2 87.6(3) . .
O4 Co1 O2 175.3(3) . .
O5 Co1 O2 88.1(2) . .
O16 Co1 O2 95.3(2) . .
O3 Co1 O1 174.2(3) . .
O4 Co1 O1 91.0(4) . .
O5 Co1 O1 89.1(2) . .
O16 Co1 O1 89.5(2) . .
O2 Co1 O1 89.1(4) . .
O14 Ti1 O14 96.68(14) 3_565 2_665
O14 Ti1 O14 96.67(14) 3_565 .
O14 Ti1 O14 96.68(14) 2_665 .
O14 Ti1 O15 84.02(14) 3_565 .
O14 Ti1 O15 168.25(15) 2_665 .
O14 Ti1 O15 94.88(14) . .
O14 Ti1 O15 94.88(14) 3_565 3_565
O14 Ti1 O15 84.02(14) 2_665 3_565
O14 Ti1 O15 168.25(15) . 3_565
O15 Ti1 O15 84.23(15) . 3_565
O14 Ti1 O15 168.25(15) 3_565 2_665
O14 Ti1 O15 94.88(14) 2_665 2_665
O14 Ti1 O15 84.03(14) . 2_665
O15 Ti1 O15 84.23(15) . 2_665
O15 Ti1 O15 84.23(15) 3_565 2_665
O13 Ti2 O17 94.97(18) . .
O13 Ti2 O19 94.56(17) . .
O17 Ti2 O19 94.64(19) . .
O13 Ti2 O11 168.6(2) . .
O17 Ti2 O11 84.33(19) . .
O19 Ti2 O11 96.87(19) . .
O13 Ti2 O10 96.16(18) . .
O17 Ti2 O10 168.86(18) . .
O19 Ti2 O10 84.1(2) . .
O11 Ti2 O10 84.84(19) . .
O13 Ti2 O8 83.74(18) . .
O17 Ti2 O8 96.2(2) . .
O19 Ti2 O8 169.2(2) . .
O11 Ti2 O8 85.0(2) . .
O10 Ti2 O8 85.5(2) . .
C3 C2 C7 118.3(5) . .
C3 C2 C6 119.4(5) . .
C7 C2 C6 122.3(5) . .
O14 C3 C2 118.8(5) . .
O14 C3 C5 119.6(5) . .
C2 C3 C5 121.6(5) . .
C5 C4 C13 121.7(5) . .
C4 C5 C3 118.9(5) . .
C4 C5 C14 119.6(5) . 2_665
C3 C5 C14 121.6(5) . 2_665
C2 C6 C9 115.1(5) . .
C13 C7 C15 118.5(5) . .
C13 C7 C2 120.0(5) . .
C15 C7 C2 121.4(5) . .
C32 C8 C34 122.6(7) . .
C32 C8 C10 117.7(6) . .
C34 C8 C10 119.7(6) . .
C11 C9 C10 119.1(6) . .
C11 C9 C6 119.0(5) . .
C10 C9 C6 121.8(5) . .
C9 C10 C8 120.5(5) . .
C9 C10 C16 122.0(6) . .
C8 C10 C16 117.5(6) . .
O13 C11 C9 118.3(5) . .
O13 C11 C20 121.4(5) . .
C9 C11 C20 120.2(6) . .
C22 C12 O17 120.5(6) . .
C22 C12 C33 123.1(7) . .
O17 C12 C33 116.3(7) . .
C18 C13 C4 121.2(5) . .
C18 C13 C7 119.5(5) . .
C4 C13 C7 119.3(5) . .
O16 C14 O15 121.7(5) . .
O16 C14 C5 117.5(6) . 3_565
O15 C14 C5 120.6(5) . 3_565
C27 C15 C7 119.8(6) . .
C26 C16 C10 121.7(6) . .
C35 C17 C31 120.7(7) . .
C35 C17 C40 124.2(7) . .
C31 C17 C40 115.1(7) . .
C28 C18 C13 120.7(6) . .
O19 C19 C35 119.1(6) . .
O19 C19 C24 117.5(7) . .
C35 C19 C24 123.4(7) . .
C32 C20 C11 119.3(5) . .
C32 C20 C39 119.2(6) . .
C11 C20 C39 121.5(6) . .
C35 C21 C22 114.8(5) 3_565 .
C12 C22 C30 121.2(7) . .
C12 C22 C21 120.6(6) . .
C30 C22 C21 118.0(7) . .
C37 C23 C45 118.2(9) . .
C19 C24 C29 117.1(7) . .
C19 C24 C25 125.2(7) . .
C29 C24 C25 117.7(7) . .
O10 C25 O9 121.3(7) . .
O10 C25 C24 119.1(7) . .
O9 C25 C24 119.4(8) . .
C16 C26 C38 118.9(7) . .
C28 C27 C15 120.3(6) . .
C18 C28 C27 121.0(6) . .
C31 C29 C24 121.0(7) . .
C37 C30 C46 118.6(7) . .
C37 C30 C22 125.7(7) . .
C46 C30 C22 115.6(8) . .
C29 C31 C36 119.6(7) . .
C29 C31 C17 118.4(7) . .
C36 C31 C17 121.9(8) . .
C20 C32 C8 123.0(6) . .
C47 C33 C44 122.1(8) . .
C47 C33 C12 114.9(8) . .
C44 C33 C12 122.9(7) . .
C38 C34 C8 119.6(7) . .
C19 C35 C17 119.1(6) . .
C19 C35 C21 120.5(6) . 2_665
C17 C35 C21 120.4(6) . 2_665
C43 C36 C31 120.8(8) . .
C23 C37 C30 124.8(8) . .
C34 C38 C26 122.5(7) . .
O6 C39 O8 120.2(7) . .
O6 C39 C20 119.6(7) . .
O8 C39 C20 120.1(7) . .
C42 C40 C17 121.5(8) . .
O18 C41 N1 126.3(10) . .
C40 C42 C43 122.9(9) . .
C36 C43 C42 117.5(8) . .
O12 C44 O11 118.8(8) . .
O12 C44 C33 118.7(9) . .
O11 C44 C33 122.5(6) . .
C49 C45 C23 117.1(10) . .
C47 C46 C30 120.9(8) . .
C47 C46 C49 122.0(8) . .
C30 C46 C49 116.8(10) . .
C46 C47 C33 123.6(8) . .
C45 C49 C46 124.4(10) . .
C39 O8 Ti2 134.2(4) . .
C25 O10 Ti2 133.2(5) . .
C44 O11 Ti2 132.8(4) . .
C11 O13 Ti2 137.8(3) . .
C3 O14 Ti1 139.5(3) . .
C14 O15 Ti1 134.4(3) . .
C14 O16 Co1 133.3(4) . .
C12 O17 Ti2 139.7(4) . .
C19 O19 Ti2 138.8(4) . .

loop_
_geom_bond_atom_site_label_1
_geom_bond_atom_site_label_2
_geom_bond_distance
_geom_bond_site_symmetry_2
N1 C41 1.298(10) .
N1 C48 1.426(13) .
N1 C50 1.457(13) .
Co1 O3 2.012(5) .
Co1 O4 2.022(7) .
Co1 O5 2.089(5) .
Co1 O16 2.096(4) .
Co1 O2 2.133(8) .
Co1 O1 2.147(6) .
Ti1 O14 1.854(3) 3_565
Ti1 O14 1.854(3) 2_665
Ti1 O14 1.854(3) .
Ti1 O15 2.034(4) .
Ti1 O15 2.034(4) 3_565
Ti1 O15 2.034(4) 2_665
Ti2 O13 1.850(4) .
Ti2 O17 1.860(5) .
Ti2 O19 1.872(5) .
Ti2 O11 2.009(5) .
Ti2 O10 2.031(5) .
Ti2 O8 2.038(5) .
C2 C3 1.388(7) .
C2 C7 1.436(8) .
C2 C6 1.502(8) .
C3 O14 1.346(6) .
C3 C5 1.435(7) .
C4 C5 1.370(7) .
C4 C13 1.407(8) .
C5 C14 1.499(8) 2_665
C6 C9 1.534(8) .
C7 C13 1.416(8) .
C7 C15 1.432(8) .
C8 C32 1.395(9) .
C8 C34 1.423(9) .
C8 C10 1.427(9) .
C9 C11 1.400(8) .
C9 C10 1.421(8) .
C10 C16 1.443(8) .
C11 O13 1.326(7) .
C11 C20 1.421(8) .
C12 C22 1.318(9) .
C12 O17 1.351(8) .
C12 C33 1.462(10) .
C13 C18 1.389(8) .
C14 O16 1.251(6) .
C14 O15 1.269(7) .
C14 C5 1.499(8) 3_565
C15 C27 1.383(8) .
C16 C26 1.373(9) .
C17 C35 1.403(9) .
C17 C31 1.424(10) .
C17 C40 1.444(10) .
C18 C28 1.376(9) .
C19 O19 1.343(7) .
C19 C35 1.356(8) .
C19 C24 1.410(9) .
C20 C32 1.369(8) .
C20 C39 1.474(9) .
C21 C35 1.522(8) 3_565
C21 C22 1.551(9) .
C22 C30 1.471(10) .
C23 C37 1.389(10) .
C23 C45 1.445(12) .
C24 C29 1.422(9) .
C24 C25 1.488(10) .
C25 O10 1.266(8) .
C25 O9 1.263(8) .
C26 C38 1.402(10) .
C27 C28 1.375(9) .
C29 C31 1.406(10) .
C30 C37 1.385(10) .
C30 C46 1.423(11) .
C31 C36 1.410(10) .
C33 C47 1.394(12) .
C33 C44 1.441(12) .
C34 C38 1.368(11) .
C35 C21 1.522(8) 2_665
C36 C43 1.359(11) .
C39 O6 1.251(8) .
C39 O8 1.285(8) .
C40 C42 1.323(10) .
C41 O18 1.198(8) .
C42 C43 1.440(11) .
C44 O12 1.252(8) .
C44 O11 1.278(10) .
C45 C49 1.390(13) .
C46 C47 1.382(12) .
C46 C49 1.436(14) .

loop_
_platon_squeeze_void_nr
_platon_squeeze_void_average_x
_platon_squeeze_void_average_y
_platon_squeeze_void_average_z
_platon_squeeze_void_volume
_platon_squeeze_void_count_electrons
1 -0.001 -0.001 -0.002 9892.8 957.7
2 0.333 0.667 0.301 249.8 37.4
3 0.333 0.667 0.801 249.8 40.0
4 0.667 0.333 0.199 249.8 39.9
5 0.667 0.333 0.699 249.7 39.8
